data_7052271
loop_
_publ_author_name
'Anita K\"ubel-Pollak'
'Craig J. Matthews'
'Simon Verdan'
'Bernard Bocquet'
'Xavier Melich'
'Alan F. Williams'
'Francine Lavergnat'
'Pierre-Yves Morgantini'
'G\'erald Bernardinelli'

_publ_section_title
;
 Conformational effects in molecular tectons containing protonated
 benzimidazole cations
;
_journal_issue 6
_journal_name_full 'New Journal of Chemistry'
_journal_page_first 851
_journal_paper_doi 10.1039/b602468h
_journal_volume 30
_journal_year 2006
_chemical_formula_moiety 'C30 H33 N6 , Br3 , (H2 O)4'
_chemical_formula_sum 'C30 H41 Br3 N6 O4'
_chemical_formula_weight 789.5
_space_group_IT_number 148
_symmetry_cell_setting trigonal
_symmetry_space_group_name_Hall '-R 3'
_symmetry_space_group_name_H-M 'R -3 :H'
_audit_conform_dict_name cif_core.dic
_audit_conform_dict_version 2.0.1
_audit_creation_date 2005-10-10
_audit_creation_method from_xtal_archive_file_using_CIFIO
_audit_update_record 2005-12-05
_cell_angle_alpha 90.00000
_cell_angle_beta 90.00000
_cell_angle_gamma 120.0000
_cell_formula_units_Z 6
_cell_length_a 16.6939(9)
_cell_length_b 16.6939(9)
_cell_length_c 20.5208(11)
_cell_measurement_reflns_used 7998
_cell_measurement_temperature 200
_cell_measurement_theta_max 28.0
_cell_measurement_theta_min 3.55
_cell_volume 4952.7(5)
_computing_cell_refinement 'CELL (Stoe & Cie, 1999)'
_computing_data_collection 'EXPOSE (Stoe & Cie, 1999)'
_computing_data_reduction 'XRED (Stoe & Cie, 1999)'
_computing_molecular_graphics xtal_gx3
_computing_publication_material xtal_CIFIO
_computing_structure_refinement xtal_CRYLSQ
_computing_structure_solution SIR97
_diffrn_detector_area_resol_mean 6
_diffrn_measured_fraction_theta_full 1.0
_diffrn_measured_fraction_theta_max 1.0
_diffrn_measurement_device_type 'Stoe Ipds'
_diffrn_measurement_method \f
_diffrn_radiation_type MoK\a
_diffrn_radiation_wavelength .71073
_diffrn_reflns_av_R_equivalents .087
_diffrn_reflns_limit_h_max 22
_diffrn_reflns_limit_h_min -22
_diffrn_reflns_limit_k_max 22
_diffrn_reflns_limit_k_min -22
_diffrn_reflns_limit_l_max 26
_diffrn_reflns_limit_l_min -26
_diffrn_reflns_number 22725
_diffrn_reflns_theta_full 28.0
_diffrn_reflns_theta_max 28.0
_diffrn_standards_decay_% 0
_exptl_absorpt_coefficient_mu 3.71
_exptl_absorpt_correction_T_max .6807
_exptl_absorpt_correction_T_min .504
_exptl_absorpt_correction_type numerical
_exptl_absorpt_process_details 'XRED; Stoe & Cie, 1999'
_exptl_crystal_colour yellow
_exptl_crystal_density_diffrn 1.588
_exptl_crystal_density_meas ?
_exptl_crystal_description prism
_exptl_crystal_F_000 2400
_exptl_crystal_size_max .22
_exptl_crystal_size_mid .19
_exptl_crystal_size_min .11
_refine_diff_density_max .783
_refine_diff_density_min -.849
_refine_ls_abs_structure_details none
_refine_ls_extinction_coef .00000
_refine_ls_extinction_method none
_refine_ls_goodness_of_fit_ref 1.12(2)
_refine_ls_hydrogen_treatment mixed
_refine_ls_number_parameters 140
_refine_ls_number_reflns 1598
_refine_ls_R_factor_gt .028
_refine_ls_shift/su_max .006
_refine_ls_structure_factor_coef F
_refine_ls_weighting_details \w=1/[\s^2^(Fo)+0.0002(Fo^2^)]
_refine_ls_weighting_scheme calc
_refine_ls_wR_factor_ref .028
_reflns_number_gt 1505
_reflns_number_total 2665
_reflns_threshold_expression 'refl observed if Fo > 3.99 \s(Fo)'
_cod_data_source_file b602468h.txt
_cod_data_source_block 5bH3
_cod_depositor_comments
;
The following automatic conversions were performed:

'_exptl_crystal_density_meas' value 'not_measured' was changed to '?'
- the value is perceived as not measured.

Automatic conversion script
Id: cif_fix_values 3008 2015-01-20 13:52:24Z robertas 
;
_cod_original_sg_symbol_H-M 'R -3'
_cod_database_code 7052271

loop_
_symmetry_equiv_pos_as_xyz
+x,+y,+z
-y,+x-y,+z
-x+y,-x,+z
-x,-y,-z
+y,-x+y,-z
+x-y,+x,-z
2/3+x,1/3+y,1/3+z
1/3+x,2/3+y,2/3+z
2/3-y,1/3+x-y,1/3+z
1/3-y,2/3+x-y,2/3+z
2/3-x+y,1/3-x,1/3+z
1/3-x+y,2/3-x,2/3+z
2/3-x,1/3-y,1/3-z
1/3-x,2/3-y,2/3-z
2/3+y,1/3-x+y,1/3-z
1/3+y,2/3-x+y,2/3-z
2/3+x-y,1/3+x,1/3-z
1/3+x-y,2/3+x,2/3-z

loop_
_atom_site_label
_atom_site_fract_x
_atom_site_fract_y
_atom_site_fract_z
_atom_site_U_iso_or_equiv
_atom_site_occupancy
_atom_site_adp_type
Br .42285(3) .35551(3) .411871(18) .04030(18) 1.00000 Uani
N1 .84073(14) .56796(14) .57738(11) .0179(10) 1.00000 Uani
N2 .76013(15) .59912(14) .50850(11) .0193(10) 1.00000 Uani
C1 .87069(17) .66188(17) .58395(14) .0181(12) 1.00000 Uani
C2 .93728(18) .73000(18) .62435(14) .0221(12) 1.00000 Uani
C3 .94899(19) .81770(19) .61822(14) .0265(13) 1.00000 Uani
C4 .8961(2) .83688(18) .57454(15) .0272(14) 1.00000 Uani
C5 .82960(18) .76942(18) .53505(15) .0248(13) 1.00000 Uani
C6 .81856(17) .68102(17) .54030(14) .0186(12) 1.00000 Uani
C7 .77491(16) .53240(17) .53180(13) .0172(11) 1.00000 Uani
C8 .72209(17) .43390(17) .51103(13) .0188(12) 1.00000 Uani
C9 .76760(17) .37914(17) .53521(14) .0191(12) 1.00000 Uani
C10 .6995(2) .59033(19) .45353(15) .0295(14) 1.00000 Uani
O1w .49073(16) .43106(15) .64816(12) .0387(11) 1.00000 Uani
O2w .7012(14) .2578(12) .3174(8) .133(5) .33333 Uiso
H01 .86414 .53353 .60210 .04000 1.00000 Uiso
H2 .97364 .71632 .65530 .04000 1.00000 Uiso
H3 .99630 .86817 .64489 .04000 1.00000 Uiso
H4 .90614 .89988 .57233 .04000 1.00000 Uiso
H5 .79259 .78292 .50471 .04000 1.00000 Uiso
H8 .72188 .43234 .46315 .04000 1.00000 Uiso
H91 .83097 .40756 .51862 .04000 1.00000 Uiso
H92 .76871 .37962 .58305 .04000 1.00000 Uiso
H101 .65194 .60184 .46836 .04000 1.00000 Uiso
H102 .73563 .63488 .42039 .04000 1.00000 Uiso
H103 .67238 .52947 .43559 .04000 1.00000 Uiso
H11w .4465(18) .4243(18) .6757(14) .04000 1.00000 Uiso
H12w .5104(19) .4834(16) .6252(14) .04000 1.00000 Uiso
H02w .7364(15) .308(3) .343(3) .04000 .66667 Uiso

loop_
_atom_site_aniso_label
_atom_site_aniso_U_11
_atom_site_aniso_U_22
_atom_site_aniso_U_33
_atom_site_aniso_U_12
_atom_site_aniso_U_13
_atom_site_aniso_U_23
Br .0425(3) .0406(2) .0373(2) .02037(17) -.00809(16) .00568(17)
N1 .0160(11) .0158(11) .0213(12) .0075(9) .0017(9) .0025(9)
N2 .0172(11) .0161(11) .0250(13) .0086(9) -.0021(10) .0021(10)
C1 .0160(12) .0177(13) .0222(15) .0096(11) .0060(11) .0031(11)
C2 .0185(13) .0236(14) .0212(15) .0084(12) .0028(12) .0017(12)
C3 .0212(14) .0223(14) .0278(18) .0047(12) .0036(12) -.0060(13)
C4 .0294(15) .0166(14) .0356(19) .0115(12) .0082(13) .0016(12)
C5 .0238(14) .0184(14) .0341(18) .0118(12) .0019(13) .0025(12)
C6 .0145(13) .0167(13) .0232(16) .0068(11) .0038(11) .0017(11)
C7 .0149(13) .0185(13) .0194(15) .0093(11) .0032(11) .0035(11)
C8 .0169(13) .0164(13) .0217(15) .0073(11) .0006(11) .0009(11)
C9 .0146(13) .0154(13) .0273(16) .0076(11) -.0007(11) .0008(11)
C10 .0328(16) .0243(15) .0340(18) .0162(13) -.0116(14) .0008(13)
O1w .0406(14) .0270(11) .0426(15) .0124(11) .0031(11) -.0071(10)

loop_
_atom_type_symbol
_atom_type_scat_source
_atom_type_scat_dispersion_real
_atom_type_scat_dispersion_imag
C Int._Tables_Vol_IV_Tables_2.2B_and_2.3.1 .002 .002
H Int._Tables_Vol_IV_Tables_2.2B_and_2.3.1 0 0
Br Int._Tables_Vol_IV_Tables_2.2B_and_2.3.1 -.374 2.456
N Int._Tables_Vol_IV_Tables_2.2B_and_2.3.1 .004 .003
O Int._Tables_Vol_IV_Tables_2.2B_and_2.3.1 .008 .006

loop_
_geom_angle_atom_site_label_1
_geom_angle_atom_site_label_2
_geom_angle_atom_site_label_3
_geom_angle_site_symmetry_1
_geom_angle_site_symmetry_2
_geom_angle_site_symmetry_3
_geom_angle
C1 N1 C7 . . . 108.7(3)
C6 N2 C7 . . . 108.7(3)
C6 N2 C10 . . . 124.7(3)
C7 N2 C10 . . . 126.3(3)
N1 C1 C2 . . . 131.7(3)
N1 C1 C6 . . . 106.4(3)
C2 C1 C6 . . . 121.9(3)
C1 C2 C3 . . . 116.2(3)
C2 C3 C4 . . . 121.9(3)
C3 C4 C5 . . . 122.0(3)
C4 C5 C6 . . . 116.4(3)
N2 C6 C1 . . . 106.8(3)
N2 C6 C5 . . . 131.5(3)
C1 C6 C5 . . . 121.6(3)
N1 C7 N2 . . . 109.4(3)
N1 C7 C8 . . . 126.4(3)
N2 C7 C8 . . . 124.1(3)
C7 C8 C9 . . . 111.7(3)
C7 C8 C9 . . 2_655 110.4(3)
C9 C8 C9 . . 2_655 110.4(3)
C8 C9 C8 . . 3_665 109.9(3)
H11w O1w H12w . . . 109(3)
H02w O2w H02w . . 16 110(5)
O2w H02w O2w . . 18_545 154(6)

loop_
_geom_bond_atom_site_label_1
_geom_bond_atom_site_label_2
_geom_bond_site_symmetry_1
_geom_bond_site_symmetry_2
_geom_bond_distance
N1 C1 . . 1.394(4)
N1 C7 . . 1.335(4)
N2 C6 . . 1.383(3)
N2 C7 . . 1.343(5)
N2 C10 . . 1.473(4)
C1 C2 . . 1.397(4)
C1 C6 . . 1.393(5)
C2 C3 . . 1.382(5)
C3 C4 . . 1.403(5)
C4 C5 . . 1.381(4)
C5 C6 . . 1.397(5)
C7 C8 . . 1.488(4)
C8 C9 . . 1.534(5)
C8 C9 . 2_655 1.548(4)
O1w H11w . . .89(4)
O1w H12w . . .90(3)
O2w H02w . . .91(4)
O2w H02w . 16 .89(5)

loop_
_geom_hbond_atom_site_label_D
_geom_hbond_atom_site_label_H
_geom_hbond_atom_site_label_A
_geom_hbond_site_symmetry_D
_geom_hbond_site_symmetry_H
_geom_hbond_site_symmetry_A
_geom_hbond_distance_DH
_geom_hbond_distance_HA
_geom_hbond_distance_DA
_geom_hbond_angle_DHA
O1w H11w Br . . 9_555 0.89(3) 2.53(3) 3.419(3) 175(2)
O1w H12w Br . . 4_666 0.90(3) 2.46(2) 3.340(2) 166(2)
N1 H01 O1w . . 3_665 0.98 1.79 2.732(5) 161

loop_
_geom_torsion_atom_site_label_1
_geom_torsion_atom_site_label_2
_geom_torsion_atom_site_label_3
_geom_torsion_atom_site_label_4
_geom_torsion_site_symmetry_1
_geom_torsion_site_symmetry_2
_geom_torsion_site_symmetry_3
_geom_torsion_site_symmetry_4
_geom_torsion
C7 N1 C1 C2 . . . . 179.9(3)
C7 N1 C1 C6 . . . . .7(3)
C1 N1 C7 N2 . . . . -.4(3)
C1 N1 C7 C8 . . . . -177.9(3)
C7 N2 C6 C1 . . . . .5(3)
C7 N2 C6 C5 . . . . -178.8(3)
C10 N2 C6 C1 . . . . -173.6(3)
C10 N2 C6 C5 . . . . 7.1(5)
C6 N2 C7 N1 . . . . -.1(3)
C6 N2 C7 C8 . . . . 177.5(3)
C10 N2 C7 N1 . . . . 173.9(3)
C10 N2 C7 C8 . . . . -8.5(5)
N1 C1 C2 C3 . . . . -179.6(3)
C6 C1 C2 C3 . . . . -.4(5)
N1 C1 C6 N2 . . . . -.7(3)
N1 C1 C6 C5 . . . . 178.7(3)
C2 C1 C6 N2 . . . . 180.0(3)
C2 C1 C6 C5 . . . . -.6(5)
C1 C2 C3 C4 . . . . .9(5)
C2 C3 C4 C5 . . . . -.3(5)
C3 C4 C5 C6 . . . . -.8(5)
C4 C5 C6 N2 . . . . -179.6(3)
C4 C5 C6 C1 . . . . 1.2(5)
N1 C7 C8 C9 . . . . -14.6(4)
N1 C7 C8 C9 . . . 2_655 108.6(4)
N2 C7 C8 C9 . . . . 168.2(3)
N2 C7 C8 C9 . . . 2_655 -68.6(4)
C7 C8 C9 C8 . . . 3_665 -178.6(3)
C9 C8 C9 C8 2_655 . . 3_665 58.2(4)
H02w O2w H02w O2w 16 . . 18_545 -112(13)
